data_8000178
loop_
_publ_author_name
'Yonekuta, Yasunori'
'Oyaizu, Kenichi'
'Nishide, Hiroyuki'

_publ_section_title
;
 Structural Implication of Oxoammonium Cations for Reversible Organic
 One-electron Redox Reaction to Nitroxide Radicals
;
_journal_issue 7
_journal_name_full 'Chemistry Letters'
_journal_page_first 866
_journal_paper_doi 10.1246/cl.2007.866
_journal_volume 36
_journal_year 2007
_chemical_formula_moiety 'C9 H18 N O '
_chemical_formula_sum 'C9 H18 N O'
_chemical_formula_weight 156.25
_space_group_IT_number 43
_symmetry_cell_setting orthorhombic
_symmetry_Int_Tables_number 43
_symmetry_space_group_name_Hall 'F 2 -2d'
_symmetry_space_group_name_H-M 'F d d 2'
_cell_angle_alpha 90.0000
_cell_angle_beta 90.0000
_cell_angle_gamma 90.0000
_cell_formula_units_Z 16
_cell_length_a 21.332(5)
_cell_length_b 22.771(5)
_cell_length_c 7.9362(18)
_cell_measurement_reflns_used 4707
_cell_measurement_temperature 93.1
_cell_measurement_theta_max 25.3
_cell_measurement_theta_min 3.0
_cell_volume 3855.0(15)
_computing_cell_refinement PROCESS-AUTO
_computing_data_collection PROCESS-AUTO
_computing_data_reduction CrystalStructure
_computing_publication_material 'CrystalStructure 3.8'
_computing_structure_refinement CRYSTALS
_computing_structure_solution SIR92
_diffrn_detector_area_resol_mean 10.00
_diffrn_measured_fraction_theta_full 0.994
_diffrn_measured_fraction_theta_max 0.994
_diffrn_measurement_device_type 'Rigaku RAXIS-RAPID'
_diffrn_measurement_method \w
_diffrn_radiation_type 'Mo K\a'
_diffrn_radiation_wavelength 0.71075
_diffrn_reflns_av_R_equivalents 0.125
_diffrn_reflns_limit_h_max 25
_diffrn_reflns_limit_h_min -25
_diffrn_reflns_limit_k_max 27
_diffrn_reflns_limit_k_min -27
_diffrn_reflns_limit_l_max 9
_diffrn_reflns_limit_l_min -9
_diffrn_reflns_number 7196
_diffrn_reflns_theta_full 25.34
_diffrn_reflns_theta_max 25.34
_exptl_absorpt_coefficient_mu 0.069
_exptl_absorpt_correction_T_max 0.986
_exptl_absorpt_correction_T_min 0.220
_exptl_absorpt_correction_type multi-scan
_exptl_absorpt_process_details
;
    Higashi, T. (1995). Program for Absorption Correction.
    Rigaku Corporation, Tokyo, Japan.
;
_exptl_crystal_colour red
_exptl_crystal_density_diffrn 1.077
_exptl_crystal_density_method 'not measured'
_exptl_crystal_description platelet
_exptl_crystal_F_000 1392.00
_exptl_crystal_size_max 0.30
_exptl_crystal_size_mid 0.20
_exptl_crystal_size_min 0.20
_refine_diff_density_max 0.30
_refine_diff_density_min -0.24
_refine_ls_extinction_method none
_refine_ls_goodness_of_fit_ref 6.436
_refine_ls_hydrogen_treatment refall
_refine_ls_number_parameters 118
_refine_ls_number_reflns 713
_refine_ls_R_factor_gt 0.0643
_refine_ls_shift/su_max 0.0016
_refine_ls_structure_factor_coef F
_refine_ls_weighting_details 'w = 1.0'
_refine_ls_weighting_scheme unit
_refine_ls_wR_factor_ref 0.0650
_reflns_number_gt 699
_reflns_number_total 1741
_reflns_threshold_expression F^2^>2.0\s(F^2^)
_cod_data_source_file 36-866sup2.cif
_cod_data_source_block '_yonekuta_070316d'
_cod_original_cell_volume 3855.1(15)
_cod_original_formula_sum 'C9 H18 N O '
_cod_database_code 8000178

loop_
_symmetry_equiv_pos_site_id
_symmetry_equiv_pos_as_xyz
1 +X,+Y,+Z
2 1/4-X,1/4+Y,1/4+Z
3 1/4+X,1/4-Y,1/4+Z
4 1/2-X,-Y,1/2+Z
5 +X,1/2+Y,1/2+Z
6 1/4-X,3/4+Y,3/4+Z
7 1/4+X,3/4-Y,3/4+Z
8 1/2-X,1/2-Y,+Z
9 1/2+X,+Y,1/2+Z
10 3/4-X,1/4+Y,3/4+Z
11 3/4+X,1/4-Y,3/4+Z
12 -X,-Y,+Z
13 1/2+X,1/2+Y,+Z
14 3/4-X,3/4+Y,1/4+Z
15 3/4+X,3/4-Y,1/4+Z
16 -X,1/2-Y,1/2+Z

loop_
_atom_site_label
_atom_site_type_symbol
_atom_site_fract_x
_atom_site_fract_y
_atom_site_fract_z
_atom_site_U_iso_or_equiv
_atom_site_adp_type
_atom_site_occupancy
_atom_site_symmetry_multiplicity
_atom_site_calc_flag
_atom_site_refinement_flags
O(1) O 0.0887(2) 0.1624(2) 0.1831(7) 0.067(2) Uani 1.00 1 d .
N(1) N 0.1256(3) 0.1189(2) 0.1567(8) 0.0476(19) Uani 1.00 1 d .
C(1) C 0.1777(4) 0.1286(3) 0.0386(10) 0.058(2) Uani 1.00 1 d .
C(2) C 0.2066(4) 0.0704(3) -0.0094(9) 0.069(3) Uani 1.00 1 d .
C(3) C 0.2191(4) 0.0299(3) 0.1338(9) 0.067(3) Uani 1.00 1 d .
C(4) C 0.1585(4) 0.0174(3) 0.2214(10) 0.073(3) Uani 1.00 1 d .
C(5) C 0.1268(4) 0.0737(3) 0.2945(10) 0.053(2) Uani 1.00 1 d .
C(6) C 0.2247(4) 0.1682(3) 0.1211(11) 0.078(3) Uani 1.00 1 d .
C(7) C 0.1492(4) 0.1593(4) -0.1186(10) 0.087(3) Uani 1.00 1 d .
C(8) C 0.1628(4) 0.0970(3) 0.4475(9) 0.071(3) Uani 1.00 1 d .
C(9) C 0.0604(3) 0.0613(4) 0.3444(12) 0.087(4) Uani 1.00 1 d .
H(1) H 0.2333 0.0798 -0.1128 0.083 Uiso 1.00 1 c R
H(2) H 0.1793 0.0528 -0.1168 0.083 Uiso 1.00 1 c R
H(3) H 0.2621 0.0527 0.2107 0.080 Uiso 1.00 1 c R
H(4) H 0.2511 -0.0123 0.1258 0.080 Uiso 1.00 1 c R
H(5) H 0.1717 -0.0052 0.3563 0.088 Uiso 1.00 1 c R
H(6) H 0.1157 -0.0142 0.2213 0.088 Uiso 1.00 1 c R
H(7) H 0.1983 0.2025 0.1664 0.094 Uiso 1.00 1 c R
H(8) H 0.2813 0.1595 0.1424 0.094 Uiso 1.00 1 c R
H(9) H 0.2585 0.1853 0.0045 0.094 Uiso 1.00 1 c R
H(10) H 0.1208 0.1927 -0.0959 0.104 Uiso 1.00 1 c R
H(11) H 0.1048 0.1277 -0.1369 0.104 Uiso 1.00 1 c R
H(12) H 0.1928 0.1637 -0.1989 0.104 Uiso 1.00 1 c R
H(13) H 0.1320 0.1405 0.4720 0.086 Uiso 1.00 1 c R
H(14) H 0.2030 0.1035 0.3370 0.085 Uiso 1.00 1 c R
H(15) H 0.1500 0.0565 0.5470 0.086 Uiso 1.00 1 c R
H(16) H 0.0228 0.0982 0.3861 0.105 Uiso 1.00 1 c R
H(17) H 0.0318 0.0452 0.2291 0.105 Uiso 1.00 1 c R
H(18) H 0.0518 0.0312 0.4401 0.105 Uiso 1.00 1 c R

loop_
_atom_site_aniso_label
_atom_site_aniso_U_11
_atom_site_aniso_U_22
_atom_site_aniso_U_33
_atom_site_aniso_U_12
_atom_site_aniso_U_13
_atom_site_aniso_U_23
O(1) 0.062(4) 0.057(3) 0.081(4) 0.029(3) 0.006(3) -0.001(3)
N(1) 0.046(3) 0.045(3) 0.052(3) -0.002(3) -0.012(4) 0.001(3)
C(1) 0.068(6) 0.060(5) 0.046(4) 0.014(4) 0.019(4) 0.005(4)
C(2) 0.069(6) 0.086(6) 0.053(6) 0.004(5) 0.010(4) -0.029(4)
C(3) 0.067(6) 0.062(5) 0.071(6) 0.028(4) -0.015(5) 0.004(4)
C(4) 0.067(6) 0.069(6) 0.084(7) -0.007(5) 0.011(6) 0.004(4)
C(5) 0.050(5) 0.062(5) 0.049(4) 0.002(4) -0.007(4) 0.015(4)
C(6) 0.046(5) 0.096(7) 0.092(7) -0.011(5) 0.007(5) -0.017(6)
C(7) 0.067(6) 0.106(7) 0.087(7) 0.007(5) 0.023(6) 0.011(6)
C(8) 0.090(7) 0.076(5) 0.048(5) 0.005(5) -0.004(4) -0.003(5)
C(9) 0.044(6) 0.116(8) 0.102(9) -0.016(5) 0.007(5) 0.033(6)

loop_
_atom_type_symbol
_atom_type_description
_atom_type_scat_dispersion_real
_atom_type_scat_dispersion_imag
_atom_type_scat_source
C C 0.003 0.002
;
International Tables for Crystallography
(1992, Vol. C, Tables 4.2.6.8 and 6.1.1.4)
;
H H 0.000 0.000
;
International Tables for Crystallography
(1992, Vol. C, Table 6.1.1.4)
;
O O 0.011 0.006
;
International Tables for Crystallography
(1992, Vol. C, Tables 4.2.6.8 and 6.1.1.4)
;
N N 0.006 0.003
;
International Tables for Crystallography
(1992, Vol. C, Tables 4.2.6.8 and 6.1.1.4)
;

loop_
_geom_angle_atom_site_label_1
_geom_angle_atom_site_label_2
_geom_angle_atom_site_label_3
_geom_angle
_geom_angle_publ_flag
O(1) N(1) C(1) 116.8(5) yes
O(1) N(1) C(5) 114.9(6) yes
C(1) N(1) C(5) 123.7(6) yes
N(1) C(1) C(2) 109.6(6) yes
N(1) C(1) C(6) 108.5(6) yes
N(1) C(1) C(7) 106.5(7) yes
C(2) C(1) C(6) 111.4(7) yes
C(2) C(1) C(7) 110.6(6) yes
C(6) C(1) C(7) 110.0(7) yes
C(1) C(2) C(3) 115.2(6) yes
C(2) C(3) C(4) 108.5(7) yes
C(3) C(4) C(5) 113.0(6) yes
N(1) C(5) C(4) 107.4(6) yes
N(1) C(5) C(8) 110.5(6) yes
N(1) C(5) C(9) 107.8(6) yes
C(4) C(5) C(8) 111.2(7) yes
C(4) C(5) C(9) 110.6(7) yes
C(8) C(5) C(9) 109.3(7) yes
C(1) C(2) H(1) 104.2 no
C(1) C(2) H(2) 107.3 no
C(3) C(2) H(1) 130.0 no
C(3) C(2) H(2) 117.3 no
H(1) C(2) H(2) 75.6 no
C(2) C(3) H(3) 104.7 no
C(2) C(3) H(4) 124.6 no
C(4) C(3) H(3) 120.0 no
C(4) C(3) H(4) 111.7 no
H(3) C(3) H(4) 86.5 no
C(3) C(4) H(5) 106.8 no
C(3) C(4) H(6) 142.9 no
C(5) C(4) H(5) 96.8 no
C(5) C(4) H(6) 99.6 no
H(5) C(4) H(6) 85.5 no
C(1) C(6) H(7) 104.1 no
C(1) C(6) H(8) 128.2 no
C(1) C(6) H(9) 104.6 no
H(7) C(6) H(8) 127.5 no
H(7) C(6) H(9) 110.0 no
H(8) C(6) H(9) 65.4 no
C(1) C(7) H(10) 116.1 no
C(1) C(7) H(11) 97.9 no
C(1) C(7) H(12) 99.8 no
H(10) C(7) H(11) 89.9 no
H(10) C(7) H(12) 122.6 no
H(11) C(7) H(12) 129.4 no
C(5) C(8) H(13) 97.9 no
C(5) C(8) H(14) 80.0 no
C(5) C(8) H(15) 97.9 no
H(13) C(8) H(14) 113.3 no
H(13) C(8) H(15) 112.7 no
H(14) C(8) H(15) 133.9 no
C(5) C(9) H(16) 124.6 no
C(5) C(9) H(17) 110.4 no
C(5) C(9) H(18) 119.0 no
H(16) C(9) H(17) 95.0 no
H(16) C(9) H(18) 98.1 no
H(17) C(9) H(18) 106.1 no

loop_
_geom_bond_atom_site_label_1
_geom_bond_atom_site_label_2
_geom_bond_distance
_geom_bond_publ_flag
O(1) N(1) 1.284(8) yes
N(1) C(1) 1.472(11) yes
N(1) C(5) 1.501(10) yes
C(1) C(2) 1.510(12) yes
C(1) C(6) 1.498(12) yes
C(1) C(7) 1.553(12) yes
C(2) C(3) 1.488(11) yes
C(3) C(4) 1.496(12) yes
C(4) C(5) 1.563(11) yes
C(5) C(8) 1.531(11) yes
C(5) C(9) 1.499(12) yes
C(2) H(1) 1.022 no
C(2) H(2) 1.107 no
C(3) H(3) 1.218 no
C(3) H(4) 1.181 no
C(4) H(5) 1.220 no
C(4) H(6) 1.162 no
C(6) H(7) 1.029 no
C(6) H(8) 1.235 no
C(6) H(9) 1.235 no
C(7) H(10) 0.990 no
C(7) H(11) 1.200 no
C(7) H(12) 1.131 no
C(8) H(13) 1.206 no
C(8) H(14) 1.234 no
C(8) H(15) 1.245 no
C(9) H(16) 1.209 no
C(9) H(17) 1.158 no
C(9) H(18) 1.038 no

loop_
_geom_contact_atom_site_label_1
_geom_contact_atom_site_label_2
_geom_contact_distance
_geom_contact_site_symmetry_2
O(1) C(1) 2.349(10) .
O(1) C(3) 3.349(9) 2_555
O(1) C(4) 3.309(9) 2_555
O(1) C(5) 2.350(9) .
O(1) C(6) 2.947(10) .
O(1) C(7) 2.722(10) .
O(1) C(8) 3.021(9) .
O(1) C(9) 2.703(11) .
N(1) C(2) 2.437(10) .
N(1) C(3) 2.849(10) .
N(1) C(4) 2.469(10) .
N(1) C(6) 2.411(11) .
N(1) C(7) 2.424(10) .
N(1) C(8) 2.491(10) .
N(1) C(9) 2.424(11) .
C(1) O(1) 2.349(10) .
C(1) C(3) 2.531(11) .
C(1) C(4) 2.948(11) .
C(1) C(5) 2.621(11) .
C(1) C(8) 3.339(11) .
C(2) N(1) 2.437(10) .
C(2) C(4) 2.421(11) .
C(2) C(5) 2.952(11) .
C(2) C(6) 2.486(12) .
C(2) C(7) 2.519(12) .
C(3) O(1) 3.349(9) 6_544
C(3) N(1) 2.849(10) .
C(3) C(1) 2.531(11) .
C(3) C(5) 2.550(12) .
C(3) C(6) 3.153(11) .
C(3) C(8) 3.158(11) .
C(4) O(1) 3.309(9) 6_544
C(4) N(1) 2.469(10) .
C(4) C(1) 2.948(11) .
C(4) C(2) 2.421(11) .
C(4) C(8) 2.552(11) .
C(4) C(9) 2.517(12) .
C(5) O(1) 2.350(9) .
C(5) C(1) 2.621(11) .
C(5) C(2) 2.952(11) .
C(5) C(3) 2.550(12) .
C(5) C(6) 3.299(12) .
C(6) O(1) 2.947(10) .
C(6) N(1) 2.411(11) .
C(6) C(2) 2.486(12) .
C(6) C(3) 3.153(11) .
C(6) C(5) 3.299(12) .
C(6) C(7) 2.500(12) .
C(6) C(8) 3.329(12) .
C(7) O(1) 2.722(10) .
C(7) N(1) 2.424(10) .
C(7) C(2) 2.519(12) .
C(7) C(6) 2.500(12) .
C(8) O(1) 3.021(9) .
C(8) N(1) 2.491(10) .
C(8) C(1) 3.339(11) .
C(8) C(3) 3.158(11) .
C(8) C(4) 2.552(11) .
C(8) C(6) 3.329(12) .
C(8) C(9) 2.472(12) .
C(9) O(1) 2.703(11) .
C(9) N(1) 2.424(11) .
C(9) C(4) 2.517(12) .
C(9) C(8) 2.472(12) .
O(1) H(2) 3.244 2_555
O(1) H(3) 2.532 11_454
O(1) H(4) 2.991 2_555
O(1) H(6) 2.996 2_555
O(1) H(7) 2.515 .
O(1) H(8) 3.083 11_454
O(1) H(10) 2.418 .
O(1) H(11) 2.682 .
O(1) H(13) 2.522 .
O(1) H(14) 3.040 .
O(1) H(14) 3.015 11_454
O(1) H(16) 2.589 .
O(1) H(17) 2.954 .
N(1) H(1) 3.262 .
N(1) H(2) 2.878 .
N(1) H(3) 3.307 .
N(1) H(3) 3.387 11_454
N(1) H(5) 3.384 .
N(1) H(6) 3.080 .
N(1) H(7) 2.458 .
N(1) H(8) 3.450 .
N(1) H(8) 2.978 11_454
N(1) H(9) 3.431 .
N(1) H(10) 2.618 .
N(1) H(11) 2.381 .
N(1) H(12) 3.325 .
N(1) H(13) 2.554 .
N(1) H(14) 2.212 .
N(1) H(15) 3.447 .
N(1) H(16) 2.889 .
N(1) H(17) 2.673 .
N(1) H(18) 3.394 .
C(1) H(1) 2.021 .
C(1) H(2) 2.122 .
C(1) H(3) 2.846 .
C(1) H(7) 2.013 .
C(1) H(8) 2.461 .
C(1) H(8) 3.444 11_454
C(1) H(9) 2.168 .
C(1) H(10) 2.178 .
C(1) H(11) 2.089 .
C(1) H(12) 2.071 .
C(1) H(13) 3.586 .
C(1) H(14) 2.496 .
C(2) H(3) 2.149 .
C(2) H(4) 2.367 .
C(2) H(4) 3.309 4_554
C(2) H(5) 3.455 .
C(2) H(5) 3.176 4_554
C(2) H(6) 3.289 .
C(2) H(7) 3.321 .
C(2) H(8) 2.848 .
C(2) H(9) 2.842 .
C(2) H(10) 3.402 .
C(2) H(11) 2.728 .
C(2) H(11) 3.512 3_555
C(2) H(12) 2.619 .
C(2) H(14) 2.852 .
C(3) H(1) 2.283 .
C(3) H(1) 3.364 4_555
C(3) H(2) 2.224 .
C(3) H(2) 3.487 4_555
C(3) H(5) 2.186 .
C(3) H(5) 3.254 4_554
C(3) H(6) 2.522 .
C(3) H(8) 3.237 .
C(3) H(10) 3.298 3_555
C(3) H(11) 3.582 3_555
C(3) H(14) 2.351 .
C(3) H(15) 3.484 4_554
C(4) H(1) 3.406 .
C(4) H(1) 3.457 4_555
C(4) H(2) 2.837 .
C(4) H(3) 2.354 .
C(4) H(4) 2.222 .
C(4) H(13) 3.484 .
C(4) H(13) 3.016 6_544
C(4) H(14) 2.364 .
C(4) H(15) 2.740 .
C(4) H(17) 2.778 .
C(4) H(18) 2.880 .
C(5) H(2) 3.483 .
C(5) H(3) 3.001 .
C(5) H(4) 3.559 .
C(5) H(5) 2.094 .
C(5) H(6) 2.098 .
C(5) H(7) 3.458 .
C(5) H(13) 2.075 .
C(5) H(14) 1.792 .
C(5) H(15) 2.101 .
C(5) H(16) 2.401 .
C(5) H(17) 2.191 .
C(5) H(18) 2.198 .
C(6) H(1) 2.743 .
C(6) H(2) 3.377 .
C(6) H(3) 2.839 .
C(6) H(7) 3.390 8_555
C(6) H(9) 3.482 8_555
C(6) H(10) 2.862 .
C(6) H(11) 3.404 .
C(6) H(11) 2.965 3_555
C(6) H(12) 2.631 .
C(6) H(13) 3.474 .
C(6) H(14) 2.307 .
C(6) H(17) 3.201 3_555
C(7) H(1) 2.548 .
C(7) H(2) 2.508 .
C(7) H(3) 3.114 11_454
C(7) H(5) 3.294 2_554
C(7) H(7) 2.680 .
C(7) H(8) 3.497 .
C(7) H(8) 2.965 11_454
C(7) H(9) 2.594 .
C(7) H(13) 3.298 1_554
C(7) H(15) 3.539 1_554
C(7) H(15) 3.576 2_554
C(7) H(16) 3.281 3_554
C(7) H(18) 3.333 2_554
C(8) H(3) 3.005 .
C(8) H(4) 3.014 4_555
C(8) H(5) 2.443 .
C(8) H(6) 3.261 .
C(8) H(6) 3.226 2_555
C(8) H(7) 3.365 .
C(8) H(11) 3.593 1_556
C(8) H(12) 3.255 1_556
C(8) H(16) 3.028 .
C(8) H(16) 3.049 3_555
C(8) H(17) 3.494 .
C(8) H(17) 3.539 3_555
C(8) H(18) 2.803 .
C(9) H(5) 2.818 .
C(9) H(6) 2.302 .
C(9) H(9) 3.439 11_455
C(9) H(12) 3.051 11_455
C(9) H(13) 2.572 .
C(9) H(14) 3.191 .
C(9) H(15) 2.501 .
C(9) H(17) 3.253 12_555
C(9) H(18) 3.276 12_555
H(1) N(1) 3.262 .
H(1) C(1) 2.021 .
H(1) C(3) 2.283 .
H(1) C(3) 3.364 4_554
H(1) C(4) 3.406 .
H(1) C(4) 3.457 4_554
H(1) C(6) 2.743 .
H(1) C(7) 2.548 .
H(1) H(2) 1.306 .
H(1) H(3) 2.711 .
H(1) H(3) 3.328 4_554
H(1) H(4) 2.851 .
H(1) H(4) 2.604 4_554
H(1) H(5) 2.656 4_554
H(1) H(8) 2.906 .
H(1) H(9) 2.630 .
H(1) H(10) 3.520 .
H(1) H(11) 2.957 .
H(1) H(11) 3.296 3_555
H(1) H(12) 2.205 .
H(1) H(13) 3.498 3_554
H(1) H(15) 3.276 1_554
H(1) H(16) 2.714 3_554
H(2) O(1) 3.244 6_544
H(2) N(1) 2.878 .
H(2) C(1) 2.122 .
H(2) C(3) 2.224 .
H(2) C(3) 3.487 4_554
H(2) C(4) 2.837 .
H(2) C(5) 3.483 .
H(2) C(6) 3.377 .
H(2) C(7) 2.508 .
H(2) H(1) 1.306 .
H(2) H(3) 3.143 .
H(2) H(3) 3.034 4_554
H(2) H(4) 2.872 .
H(2) H(4) 2.688 4_554
H(2) H(5) 3.365 4_554
H(2) H(6) 3.371 .
H(2) H(7) 3.563 6_544
H(2) H(8) 3.273 11_454
H(2) H(9) 3.587 .
H(2) H(10) 3.425 .
H(2) H(10) 3.277 6_544
H(2) H(11) 2.337 .
H(2) H(12) 2.623 .
H(2) H(15) 2.742 1_554
H(2) H(16) 3.592 3_554
H(3) O(1) 2.532 3_555
H(3) N(1) 3.307 .
H(3) N(1) 3.387 3_555
H(3) C(1) 2.846 .
H(3) C(2) 2.149 .
H(3) C(4) 2.354 .
H(3) C(5) 3.001 .
H(3) C(6) 2.839 .
H(3) C(7) 3.114 3_555
H(3) C(8) 3.005 .
H(3) H(1) 2.711 .
H(3) H(1) 3.328 4_555
H(3) H(2) 3.143 .
H(3) H(2) 3.034 4_555
H(3) H(4) 1.643 .
H(3) H(4) 3.431 4_555
H(3) H(5) 2.606 .
H(3) H(5) 3.328 4_554
H(3) H(6) 3.476 .
H(3) H(8) 2.526 .
H(3) H(9) 3.435 .
H(3) H(10) 2.363 3_555
H(3) H(11) 2.649 3_555
H(3) H(14) 1.984 .
H(3) H(15) 3.586 .
H(3) H(15) 3.373 4_554
H(4) O(1) 2.991 6_544
H(4) C(2) 2.367 .
H(4) C(2) 3.309 4_555
H(4) C(4) 2.222 .
H(4) C(5) 3.559 .
H(4) C(8) 3.014 4_554
H(4) H(1) 2.851 .
H(4) H(1) 2.604 4_555
H(4) H(2) 2.872 .
H(4) H(2) 2.688 4_555
H(4) H(3) 1.643 .
H(4) H(3) 3.431 4_554
H(4) H(5) 2.500 .
H(4) H(5) 2.727 4_554
H(4) H(6) 2.988 .
H(4) H(10) 3.013 3_555
H(4) H(14) 3.289 .
H(4) H(14) 3.243 4_554
H(4) H(15) 2.419 4_554
H(4) H(16) 3.217 6_544
H(5) N(1) 3.384 .
H(5) C(2) 3.455 .
H(5) C(2) 3.176 4_555
H(5) C(3) 2.186 .
H(5) C(3) 3.254 4_555
H(5) C(5) 2.094 .
H(5) C(7) 3.294 6_545
H(5) C(8) 2.443 .
H(5) C(9) 2.818 .
H(5) H(1) 2.656 4_555
H(5) H(2) 3.365 4_555
H(5) H(3) 2.606 .
H(5) H(3) 3.328 4_555
H(5) H(4) 2.500 .
H(5) H(4) 2.727 4_555
H(5) H(6) 1.618 .
H(5) H(10) 2.796 6_545
H(5) H(11) 3.404 6_545
H(5) H(12) 3.431 6_545
H(5) H(13) 3.544 .
H(5) H(13) 2.845 6_544
H(5) H(14) 2.567 .
H(5) H(15) 2.116 .
H(5) H(17) 3.354 .
H(5) H(18) 2.770 .
H(6) O(1) 2.996 6_544
H(6) N(1) 3.080 .
H(6) C(2) 3.289 .
H(6) C(3) 2.522 .
H(6) C(5) 2.098 .
H(6) C(8) 3.261 .
H(6) C(8) 3.226 6_544
H(6) C(9) 2.302 .
H(6) H(2) 3.371 .
H(6) H(3) 3.476 .
H(6) H(4) 2.988 .
H(6) H(5) 1.618 .
H(6) H(7) 2.880 6_544
H(6) H(10) 3.584 6_545
H(6) H(12) 3.333 6_545
H(6) H(13) 2.172 6_544
H(6) H(14) 3.389 .
H(6) H(14) 3.516 6_544
H(6) H(15) 3.131 .
H(6) H(16) 3.491 .
H(6) H(17) 2.245 .
H(6) H(17) 3.225 12_555
H(6) H(18) 2.438 .
H(7) O(1) 2.515 .
H(7) N(1) 2.458 .
H(7) C(1) 2.013 .
H(7) C(2) 3.321 .
H(7) C(5) 3.458 .
H(7) C(6) 3.390 8_555
H(7) C(7) 2.680 .
H(7) C(8) 3.365 .
H(7) H(2) 3.563 2_555
H(7) H(6) 2.880 2_555
H(7) H(7) 3.088 8_555
H(7) H(8) 2.032 .
H(7) H(8) 3.177 8_555
H(7) H(9) 1.858 .
H(7) H(9) 3.005 8_555
H(7) H(10) 2.668 .
H(7) H(11) 3.561 .
H(7) H(12) 3.033 .
H(7) H(13) 3.144 .
H(7) H(14) 2.633 .
H(7) H(17) 3.285 2_555
H(7) H(17) 3.055 3_555
H(8) O(1) 3.083 3_555
H(8) N(1) 3.450 .
H(8) N(1) 2.978 3_555
H(8) C(1) 2.461 .
H(8) C(1) 3.444 3_555
H(8) C(2) 2.848 .
H(8) C(3) 3.237 .
H(8) C(7) 3.497 .
H(8) C(7) 2.965 3_555
H(8) H(1) 2.906 .
H(8) H(2) 3.273 3_555
H(8) H(3) 2.526 .
H(8) H(7) 2.032 .
H(8) H(7) 3.177 8_555
H(8) H(9) 1.334 .
H(8) H(10) 3.011 3_555
H(8) H(11) 1.796 3_555
H(8) H(12) 3.303 .
H(8) H(14) 2.609 .
H(8) H(17) 2.864 3_555
H(9) N(1) 3.431 .
H(9) C(1) 2.168 .
H(9) C(2) 2.842 .
H(9) C(6) 3.482 8_555
H(9) C(7) 2.594 .
H(9) C(9) 3.439 3_554
H(9) H(1) 2.630 .
H(9) H(2) 3.587 .
H(9) H(3) 3.435 .
H(9) H(7) 1.858 .
H(9) H(7) 3.005 8_555
H(9) H(8) 1.334 .
H(9) H(9) 2.971 8_555
H(9) H(10) 3.048 .
H(9) H(11) 2.649 3_555
H(9) H(12) 2.193 .
H(9) H(14) 3.440 .
H(9) H(15) 3.444 3_554
H(9) H(16) 3.037 3_554
H(9) H(18) 3.557 2_554
H(9) H(18) 2.768 3_554
H(10) O(1) 2.418 .
H(10) N(1) 2.618 .
H(10) C(1) 2.178 .
H(10) C(2) 3.402 .
H(10) C(3) 3.298 11_454
H(10) C(6) 2.862 .
H(10) H(1) 3.520 .
H(10) H(2) 3.425 .
H(10) H(2) 3.277 2_555
H(10) H(3) 2.363 11_454
H(10) H(4) 3.013 11_454
H(10) H(5) 2.796 2_554
H(10) H(6) 3.584 2_554
H(10) H(7) 2.668 .
H(10) H(8) 3.011 11_454
H(10) H(9) 3.048 .
H(10) H(11) 1.553 .
H(10) H(12) 1.861 .
H(10) H(15) 2.763 2_554
H(10) H(18) 3.112 2_554
H(11) O(1) 2.682 .
H(11) N(1) 2.381 .
H(11) C(1) 2.089 .
H(11) C(2) 2.728 .
H(11) C(2) 3.512 11_454
H(11) C(3) 3.582 11_454
H(11) C(6) 3.404 .
H(11) C(6) 2.965 11_454
H(11) C(8) 3.593 1_554
H(11) H(1) 2.957 .
H(11) H(1) 3.296 11_454
H(11) H(2) 2.337 .
H(11) H(3) 2.649 11_454
H(11) H(5) 3.404 2_554
H(11) H(7) 3.561 .
H(11) H(8) 1.796 11_454
H(11) H(9) 2.649 11_454
H(11) H(10) 1.553 .
H(11) H(12) 2.107 .
H(11) H(13) 3.171 1_554
H(11) H(15) 3.139 1_554
H(12) N(1) 3.325 .
H(12) C(1) 2.071 .
H(12) C(2) 2.619 .
H(12) C(6) 2.631 .
H(12) C(8) 3.255 1_554
H(12) C(9) 3.051 3_554
H(12) H(1) 2.205 .
H(12) H(2) 2.623 .
H(12) H(5) 3.431 2_554
H(12) H(6) 3.333 2_554
H(12) H(7) 3.033 .
H(12) H(8) 3.303 .
H(12) H(9) 2.193 .
H(12) H(10) 1.861 .
H(12) H(11) 2.107 .
H(12) H(13) 2.963 1_554
H(12) H(15) 3.295 1_554
H(12) H(16) 2.169 3_554
H(12) H(17) 3.319 3_554
H(12) H(18) 2.821 2_554
H(12) H(18) 2.785 3_554
H(13) O(1) 2.522 .
H(13) N(1) 2.554 .
H(13) C(1) 3.586 .
H(13) C(4) 3.484 .
H(13) C(4) 3.016 2_555
H(13) C(5) 2.075 .
H(13) C(6) 3.474 .
H(13) C(7) 3.298 1_556
H(13) C(9) 2.572 .
H(13) H(1) 3.498 11_455
H(13) H(5) 3.544 .
H(13) H(5) 2.845 2_555
H(13) H(6) 2.172 2_555
H(13) H(7) 3.144 .
H(13) H(11) 3.171 1_556
H(13) H(12) 2.963 1_556
H(13) H(14) 2.038 .
H(13) H(15) 2.040 .
H(13) H(16) 2.611 .
H(13) H(16) 3.284 3_555
H(13) H(17) 3.515 3_555
H(13) H(18) 3.030 .
H(14) O(1) 3.040 .
H(14) O(1) 3.015 3_555
H(14) N(1) 2.212 .
H(14) C(1) 2.496 .
H(14) C(2) 2.852 .
H(14) C(3) 2.351 .
H(14) C(4) 2.364 .
H(14) C(5) 1.792 .
H(14) C(6) 2.307 .
H(14) C(9) 3.191 .
H(14) H(3) 1.984 .
H(14) H(4) 3.289 .
H(14) H(4) 3.243 4_555
H(14) H(5) 2.567 .
H(14) H(6) 3.389 .
H(14) H(6) 3.516 2_555
H(14) H(7) 2.633 .
H(14) H(8) 2.609 .
H(14) H(9) 3.440 .
H(14) H(13) 2.038 .
H(14) H(15) 2.281 .
H(14) H(16) 3.010 3_555
H(14) H(17) 3.068 3_555
H(15) N(1) 3.447 .
H(15) C(3) 3.484 4_555
H(15) C(4) 2.740 .
H(15) C(5) 2.101 .
H(15) C(7) 3.539 1_556
H(15) C(7) 3.576 6_545
H(15) C(9) 2.501 .
H(15) H(1) 3.276 1_556
H(15) H(2) 2.742 1_556
H(15) H(3) 3.586 .
H(15) H(3) 3.373 4_555
H(15) H(4) 2.419 4_555
H(15) H(5) 2.116 .
H(15) H(6) 3.131 .
H(15) H(9) 3.444 11_455
H(15) H(10) 2.763 6_545
H(15) H(11) 3.139 1_556
H(15) H(12) 3.295 1_556
H(15) H(13) 2.040 .
H(15) H(14) 2.281 .
H(15) H(16) 3.146 .
H(15) H(16) 3.474 3_555
H(15) H(17) 3.576 .
H(15) H(18) 2.332 .
H(16) O(1) 2.589 .
H(16) N(1) 2.889 .
H(16) C(5) 2.401 .
H(16) C(7) 3.281 11_455
H(16) C(8) 3.028 .
H(16) C(8) 3.049 11_454
H(16) H(1) 2.714 11_455
H(16) H(2) 3.592 11_455
H(16) H(4) 3.217 2_555
H(16) H(6) 3.491 .
H(16) H(9) 3.037 11_455
H(16) H(12) 2.169 11_455
H(16) H(13) 2.611 .
H(16) H(13) 3.284 11_454
H(16) H(14) 3.010 11_454
H(16) H(15) 3.146 .
H(16) H(15) 3.474 11_454
H(16) H(17) 1.745 .
H(16) H(18) 1.701 .
H(16) H(18) 3.377 12_555
H(17) O(1) 2.954 .
H(17) N(1) 2.673 .
H(17) C(4) 2.778 .
H(17) C(5) 2.191 .
H(17) C(6) 3.201 11_454
H(17) C(8) 3.494 .
H(17) C(8) 3.539 11_454
H(17) C(9) 3.253 12_555
H(17) H(5) 3.354 .
H(17) H(6) 2.245 .
H(17) H(6) 3.225 12_555
H(17) H(7) 3.285 6_544
H(17) H(7) 3.055 11_454
H(17) H(8) 2.864 11_454
H(17) H(12) 3.319 11_455
H(17) H(13) 3.515 11_454
H(17) H(14) 3.068 11_454
H(17) H(15) 3.576 .
H(17) H(16) 1.745 .
H(17) H(17) 2.466 12_555
H(17) H(18) 1.757 .
H(17) H(18) 3.002 12_555
H(18) N(1) 3.394 .
H(18) C(4) 2.880 .
H(18) C(5) 2.198 .
H(18) C(7) 3.333 6_545
H(18) C(8) 2.803 .
H(18) C(9) 3.276 12_555
H(18) H(5) 2.770 .
H(18) H(6) 2.438 .
H(18) H(9) 3.557 6_545
H(18) H(9) 2.768 11_455
H(18) H(10) 3.112 6_545
H(18) H(12) 2.821 6_545
H(18) H(12) 2.785 11_455
H(18) H(13) 3.030 .
H(18) H(15) 2.332 .
H(18) H(16) 1.701 .
H(18) H(16) 3.377 12_555
H(18) H(17) 1.757 .
H(18) H(17) 3.002 12_555
H(18) H(18) 2.628 12_555

loop_
_geom_torsion_atom_site_label_1
_geom_torsion_atom_site_label_2
_geom_torsion_atom_site_label_3
_geom_torsion_atom_site_label_4
_geom_torsion
O(1) N(1) C(1) C(2) -166.6(6)
O(1) N(1) C(1) C(6) 71.5(8)
O(1) N(1) C(1) C(7) -46.9(8)
O(1) N(1) C(5) C(4) 164.6(6)
O(1) N(1) C(5) C(8) -74.0(8)
O(1) N(1) C(5) C(9) 45.5(8)
C(1) N(1) C(5) C(4) -40.3(9)
C(1) N(1) C(5) C(8) 81.1(8)
C(1) N(1) C(5) C(9) -159.5(7)
C(5) N(1) C(1) C(2) 38.8(9)
C(5) N(1) C(1) C(6) -83.1(8)
C(5) N(1) C(1) C(7) 158.5(6)
N(1) C(1) C(2) C(3) -46.5(9)
C(6) C(1) C(2) C(3) 73.7(9)
C(7) C(1) C(2) C(3) -163.6(7)
C(1) C(2) C(3) C(4) 59.4(9)
C(2) C(3) C(4) C(5) -60.7(8)
C(3) C(4) C(5) N(1) 49.5(8)
C(3) C(4) C(5) C(8) -71.5(8)
C(3) C(4) C(5) C(9) 166.8(7)
